data_7042589
loop_
_publ_author_name
'McKeown, Paul'
'Brown-Humes, James'
'Davidson, Matthew G.'
'Mahon, Mary F.'
'Woodman, Timothy J.'
'Jones, Matthew D.'

_publ_section_title
;
 Ligands and complexes based on piperidine and their exploitation of the
 ring opening polymerisation of rac-lactide.
;
_journal_issue 15
_journal_name_full 'Dalton transactions (Cambridge, England : 2003)'
_journal_page_first 5048
_journal_page_last 5057
_journal_paper_doi 10.1039/c7dt00751e
_journal_volume 46
_journal_year 2017
_chemical_formula_moiety 'C42 H66 Mg N4 O2, 2(C7 H8)'
_chemical_formula_sum 'C56 H82 Mg N4 O2'
_chemical_formula_weight 867.56
_space_group_crystal_system monoclinic
_space_group_IT_number 14
_space_group_name_Hall '-P 2yn'
_space_group_name_H-M_alt 'P 1 21/n 1'
_symmetry_space_group_name_Hall '-P 2yn'
_symmetry_space_group_name_H-M 'P 1 21/n 1'
_atom_sites_solution_hydrogens mixed
_audit_creation_method SHELXL-2014/7
_audit_update_record
;
2017-02-23 deposited with the CCDC.
2017-03-23 downloaded from the CCDC.
;
_cell_angle_alpha 90
_cell_angle_beta 100.316(7)
_cell_angle_gamma 90
_cell_formula_units_Z 4
_cell_length_a 10.6847(9)
_cell_length_b 26.0458(7)
_cell_length_c 19.3381(11)
_cell_measurement_reflns_used 18604
_cell_measurement_temperature 150(2)
_cell_measurement_theta_max 71.8140
_cell_measurement_theta_min 4.1080
_cell_volume 5294.6(6)
_computing_cell_refinement 'CrysAlisPro 1.171.38.43 (Rigaku OD, 2015)'
_computing_data_collection 'CrysAlisPro 1.171.38.43 (Rigaku OD, 2015)'
_computing_data_reduction 'CrysAlisPro 1.171.38.43 (Rigaku OD, 2015)'
_computing_molecular_graphics 'ORTEP3 for Windows - Farrugia, L. J. J. Appl. Crystallogr. 1997, 30, 565'
_computing_publication_material
;
 'WinGX publication routines, Farrugia, 
 L. J., J. Appl. Crystallogr., 1999, 32, 837-838
;
_computing_structure_refinement
;
 SHELXL-2014/8 (Sheldrick, 2014)
 Sheldrick GM (2008) Acta Crystallogr A64:112--122 and 
 C. B. H\"ubschle, G. M. Sheldrick and B. Dittrich
 ShelXle: a Qt graphical user interface for SHELXL
 J. Appl. Cryst., 44, (2011) 1281-1284.
;
_computing_structure_solution
; 
 SHELXT
 Sheldrick, G. M. (2008). Acta Cryst. A64, 112-122.
;
_diffrn_ambient_environment N~2~
_diffrn_ambient_temperature 150.00(10)
_diffrn_detector 'CCD plate'
_diffrn_detector_area_resol_mean 8.1150
_diffrn_detector_type EosS2
_diffrn_measured_fraction_theta_full 0.999
_diffrn_measured_fraction_theta_max 0.993
_diffrn_measurement_device 'four-circle diffractometer'
_diffrn_measurement_device_type 'SuperNova, Dual, Cu at zero, EosS2'
_diffrn_measurement_method '\w scans'
_diffrn_radiation_monochromator mirror
_diffrn_radiation_probe x-ray
_diffrn_radiation_type 'Cu K\a'
_diffrn_radiation_wavelength 1.54184
_diffrn_reflns_av_R_equivalents 0.0252
_diffrn_reflns_av_unetI/netI 0.0216
_diffrn_reflns_Laue_measured_fraction_full 0.999
_diffrn_reflns_Laue_measured_fraction_max 0.993
_diffrn_reflns_limit_h_max 11
_diffrn_reflns_limit_h_min -13
_diffrn_reflns_limit_k_max 32
_diffrn_reflns_limit_k_min -26
_diffrn_reflns_limit_l_max 23
_diffrn_reflns_limit_l_min -23
_diffrn_reflns_number 42079
_diffrn_reflns_point_group_measured_fraction_full 0.999
_diffrn_reflns_point_group_measured_fraction_max 0.993
_diffrn_reflns_theta_full 67.684
_diffrn_reflns_theta_max 72.004
_diffrn_reflns_theta_min 2.876
_diffrn_source 'sealed X-ray tube'
_diffrn_source_type 'SuperNova (Cu) X-ray Source'
_exptl_absorpt_coefficient_mu 0.604
_exptl_absorpt_correction_T_max 1.00000
_exptl_absorpt_correction_T_min 0.81271
_exptl_absorpt_correction_type multi-scan
_exptl_absorpt_process_details
;
CrysAlisPro, Agilent Technologies,
Version 1.171.37.35 (release 13-08-2014 CrysAlis171 .NET)
(compiled Aug 13 2014,18:06:01)
Empirical absorption correction using spherical harmonics,
 implemented in SCALE3 ABSPACK scaling algorithm.
Empirical absorption correction using spherical harmonics,
 implemented in SCALE3 ABSPACK scaling algorithm.
;
_exptl_crystal_colour colourless
_exptl_crystal_density_diffrn 1.088
_exptl_crystal_description block
_exptl_crystal_F_000 1896
_exptl_crystal_size_max 0.200
_exptl_crystal_size_mid 0.150
_exptl_crystal_size_min 0.150
_refine_diff_density_max 0.793
_refine_diff_density_min -0.416
_refine_diff_density_rms 0.045
_refine_ls_extinction_method none
_refine_ls_goodness_of_fit_ref 1.088
_refine_ls_hydrogen_treatment mixed
_refine_ls_matrix_type full
_refine_ls_number_parameters 800
_refine_ls_number_reflns 10345
_refine_ls_number_restraints 110
_refine_ls_restrained_S_all 1.089
_refine_ls_R_factor_all 0.0742
_refine_ls_R_factor_gt 0.0685
_refine_ls_shift/su_max 0.000
_refine_ls_shift/su_mean 0.000
_refine_ls_structure_factor_coef Fsqd
_refine_ls_weighting_details 'w=1/[\s^2^(Fo^2^)+(0.0746P)^2^+3.8275P] where P=(Fo^2^+2Fc^2^)/3'
_refine_ls_weighting_scheme calc
_refine_ls_wR_factor_gt 0.1784
_refine_ls_wR_factor_ref 0.1828
_reflns_Friedel_coverage 0.000
_reflns_number_gt 9303
_reflns_number_total 10345
_reflns_threshold_expression 'I > 2\s(I)'
_cod_data_source_file c7dt00751e2.cif
_cod_data_source_block s15mdj32
_cod_depositor_comments 'Adding full bibliography for 7042587--7042595.cif.'
_cod_database_code 7042589
_shelx_shelxl_version_number 2014/7
_shelx_space_group_comment
;
The symmetry employed for this shelxl refinement is uniquely defined
by the following loop, which should always be used as a source of
symmetry information in preference to the above space-group names.
They are only intended as comments.
;
_shelx_estimated_absorpt_t_min 0.889
_shelx_estimated_absorpt_t_max 0.915

loop_
_space_group_symop_operation_xyz
'x, y, z'
'-x+1/2, y+1/2, -z+1/2'
'-x, -y, -z'
'x-1/2, -y-1/2, z-1/2'

loop_
_atom_site_label
_atom_site_type_symbol
_atom_site_fract_x
_atom_site_fract_y
_atom_site_fract_z
_atom_site_U_iso_or_equiv
_atom_site_adp_type
_atom_site_occupancy
_atom_site_site_symmetry_order
_atom_site_calc_flag
_atom_site_refinement_flags_posn
_atom_site_refinement_flags_adp
_atom_site_refinement_flags_occupancy
_atom_site_disorder_assembly
_atom_site_disorder_group
Mg1 Mg 0.41024(7) 0.41931(2) 0.80117(3) 0.03280(17) Uani 1 1 d . . . . .
O1 O 0.57328(14) 0.38030(6) 0.81093(7) 0.0373(3) Uani 1 1 d . . . . .
N1 N 0.4580(2) 0.42852(7) 0.91254(9) 0.0424(4) Uani 1 1 d . . . . .
C1 C 0.6662(2) 0.36955(7) 0.86174(10) 0.0335(4) Uani 1 1 d . . . . .
O2 O 0.45053(14) 0.49113(5) 0.78076(7) 0.0349(3) Uani 1 1 d . . . . .
N2 N 0.2257(2) 0.45310(8) 0.83127(10) 0.0468(5) Uani 1 1 d . . . . .
H2 H 0.253(4) 0.4876(15) 0.8253(19) 0.088(11) Uiso 1 1 d . . . . .
C2 C 0.7731(2) 0.33933(8) 0.85025(11) 0.0373(4) Uani 1 1 d . . . . .
C3 C 0.8682(2) 0.32804(9) 0.90675(12) 0.0417(5) Uani 1 1 d . . . . .
H3 H 0.9379 0.3079 0.8980 0.050 Uiso 1 1 calc R U . . .
C4 C 0.8688(2) 0.34428(8) 0.97616(11) 0.0419(5) Uani 1 1 d . . . . .
C5 C 0.7676(2) 0.37331(8) 0.98654(11) 0.0430(5) Uani 1 1 d . . . . .
H5 H 0.7654 0.3854 1.0326 0.052 Uiso 1 1 calc R U . . .
C6 C 0.6663(2) 0.38618(7) 0.93226(10) 0.0379(5) Uani 1 1 d . . . . .
C7 C 0.7778(2) 0.31796(11) 0.77667(12) 0.0483(6) Uani 1 1 d . . . . .
C8 C 0.9025(2) 0.28968(14) 0.77366(15) 0.0653(8) Uani 1 1 d . . . . .
H8A H 0.9745 0.3127 0.7896 0.098 Uiso 1 1 calc R U . . .
H8B H 0.9035 0.2789 0.7252 0.098 Uiso 1 1 calc R U . . .
H8C H 0.9091 0.2594 0.8042 0.098 Uiso 1 1 calc R U . . .
C9 C 0.7672(3) 0.36119(15) 0.72270(14) 0.0709(9) Uani 1 1 d . . . . .
H9A H 0.8387 0.3849 0.7355 0.106 Uiso 1 1 calc R U . . .
H9B H 0.6871 0.3797 0.7218 0.106 Uiso 1 1 calc R U . . .
H9C H 0.7689 0.3467 0.6761 0.106 Uiso 1 1 calc R U . . .
C10 C 0.6698(3) 0.27902(13) 0.75629(17) 0.0698(9) Uani 1 1 d . . . . .
H10A H 0.6723 0.2653 0.7094 0.105 Uiso 1 1 calc R U . . .
H10B H 0.5878 0.2960 0.7561 0.105 Uiso 1 1 calc R U . . .
H10C H 0.6801 0.2508 0.7904 0.105 Uiso 1 1 calc R U . . .
C11 C 0.9749(3) 0.32706(10) 1.03565(12) 0.0527(6) Uani 1 1 d D . . . .
C12 C 0.9641(11) 0.2684(2) 1.0436(5) 0.057(2) Uani 0.55(2) 1 d D . P A 1
H12A H 1.0291 0.2566 1.0827 0.086 Uiso 0.55(2) 1 calc R U P A 1
H12B H 0.9769 0.2516 1.0000 0.086 Uiso 0.55(2) 1 calc R U P A 1
H12C H 0.8795 0.2598 1.0531 0.086 Uiso 0.55(2) 1 calc R U P A 1
C13 C 1.0995(10) 0.3402(9) 1.0164(8) 0.120(7) Uani 0.55(2) 1 d D . P A 1
H13A H 1.1036 0.3261 0.9699 0.180 Uiso 0.55(2) 1 calc R U P A 1
H13B H 1.1682 0.3255 1.0512 0.180 Uiso 0.55(2) 1 calc R U P A 1
H13C H 1.1090 0.3776 1.0155 0.180 Uiso 0.55(2) 1 calc R U P A 1
C14 C 0.9580(15) 0.3480(4) 1.1078(4) 0.092(4) Uani 0.55(2) 1 d D . P A 1
H14A H 0.8748 0.3375 1.1176 0.138 Uiso 0.55(2) 1 calc R U P A 1
H14B H 0.9633 0.3855 1.1076 0.138 Uiso 0.55(2) 1 calc R U P A 1
H14C H 1.0252 0.3342 1.1443 0.138 Uiso 0.55(2) 1 calc R U P A 1
C12A C 0.9374(19) 0.2765(7) 1.0624(13) 0.135(9) Uani 0.45(2) 1 d D . P A 2
H12D H 0.8977 0.2551 1.0228 0.203 Uiso 0.45(2) 1 calc R U P A 2
H12E H 0.8768 0.2821 1.0942 0.203 Uiso 0.45(2) 1 calc R U P A 2
H12F H 1.0131 0.2590 1.0879 0.203 Uiso 0.45(2) 1 calc R U P A 2
C13A C 1.1072(11) 0.3241(8) 1.0160(8) 0.078(4) Uani 0.45(2) 1 d D . P A 2
H13D H 1.1697 0.3147 1.0576 0.117 Uiso 0.45(2) 1 calc R U P A 2
H13E H 1.1295 0.3576 0.9986 0.117 Uiso 0.45(2) 1 calc R U P A 2
H13F H 1.1071 0.2982 0.9793 0.117 Uiso 0.45(2) 1 calc R U P A 2
C14A C 0.998(2) 0.3698(10) 1.0922(11) 0.129(9) Uani 0.45(2) 1 d D . P A 2
H14D H 0.9244 0.3721 1.1159 0.193 Uiso 0.45(2) 1 calc R U P A 2
H14E H 1.0101 0.4027 1.0698 0.193 Uiso 0.45(2) 1 calc R U P A 2
H14F H 1.0742 0.3616 1.1268 0.193 Uiso 0.45(2) 1 calc R U P A 2
C15 C 0.5623(3) 0.41473(8) 0.95201(10) 0.0434(5) Uani 1 1 d . . . . .
H15 H 0.5723 0.4245 1.0000 0.052 Uiso 1 1 calc R U . . .
C16 C 0.3679(3) 0.45940(11) 0.94362(12) 0.0589(7) Uani 1 1 d . . . . .
H16A H 0.3881 0.4963 0.9397 0.071 Uiso 1 1 calc R U . . .
H16B H 0.3761 0.4509 0.9941 0.071 Uiso 1 1 calc R U . . .
C17 C 0.2347(3) 0.44956(10) 0.90732(13) 0.0562(7) Uani 1 1 d . . . . .
H17 H 0.2150 0.4131 0.9178 0.067 Uiso 1 1 calc R U . . .
C18 C 0.1373(3) 0.48276(12) 0.93533(15) 0.0642(8) Uani 1 1 d . . . . .
H18A H 0.1589 0.5194 0.9306 0.077 Uiso 0.883(13) 1 calc R U P B 1
H18B H 0.1414 0.4754 0.9859 0.077 Uiso 0.883(13) 1 calc R U P B 1
H18C H 0.0919 0.4612 0.9650 0.077 Uiso 0.117(13) 1 calc R U P B 2
H18D H 0.1829 0.5100 0.9656 0.077 Uiso 0.117(13) 1 calc R U P B 2
C19 C 0.0021(4) 0.47305(19) 0.8961(2) 0.0738(14) Uani 0.883(13) 1 d . . P B 1
H19A H -0.0252 0.4380 0.9067 0.089 Uiso 0.883(13) 1 calc R U P B 1
H19B H -0.0569 0.4979 0.9118 0.089 Uiso 0.883(13) 1 calc R U P B 1
C19A C 0.044(4) 0.507(2) 0.881(2) 0.101(19) Uani 0.117(13) 1 d . U P B 2
H19C H -0.0301 0.5164 0.9021 0.122 Uiso 0.117(13) 1 calc R U P B 2
H19D H 0.0819 0.5391 0.8670 0.122 Uiso 0.117(13) 1 calc R U P B 2
C20 C -0.0024(3) 0.47862(13) 0.81754(18) 0.0686(8) Uani 1 1 d . . . . .
H20A H 0.0120 0.5150 0.8064 0.082 Uiso 0.883(13) 1 calc R U P B 1
H20B H -0.0878 0.4687 0.7922 0.082 Uiso 0.883(13) 1 calc R U P B 1
H20C H -0.0365 0.5033 0.7799 0.082 Uiso 0.117(13) 1 calc R U P B 2
H20D H -0.0735 0.4564 0.8257 0.082 Uiso 0.117(13) 1 calc R U P B 2
C21 C 0.0975(3) 0.44540(13) 0.79243(17) 0.0670(8) Uani 1 1 d . . . . .
H21A H 0.0740 0.4089 0.7963 0.080 Uiso 1 1 calc R U . . .
H21B H 0.0968 0.4528 0.7421 0.080 Uiso 1 1 calc R U . . .
C22 C 0.45373(18) 0.51803(7) 0.72479(9) 0.0294(4) Uani 1 1 d . . . . .
C23 C 0.50417(19) 0.56933(8) 0.72939(10) 0.0317(4) Uani 1 1 d . . . . .
C24 C 0.5002(2) 0.59717(8) 0.66859(10) 0.0349(4) Uani 1 1 d . . . . .
H24 H 0.5326 0.6312 0.6728 0.042 Uiso 1 1 calc R U . . .
C25 C 0.4514(2) 0.57885(8) 0.60045(10) 0.0359(4) Uani 1 1 d . . . . .
C26 C 0.4068(2) 0.52943(8) 0.59596(10) 0.0364(4) Uani 1 1 d . . . . .
H26 H 0.3748 0.5155 0.5509 0.044 Uiso 1 1 calc R U . . .
C27 C 0.40677(19) 0.49845(8) 0.65601(10) 0.0330(4) Uani 1 1 d . . . . .
C28 C 0.5595(2) 0.59216(8) 0.80158(11) 0.0404(5) Uani 1 1 d . . . . .
C29 C 0.6686(3) 0.55825(10) 0.83921(13) 0.0559(7) Uani 1 1 d . . . . .
H29A H 0.7010 0.5724 0.8859 0.084 Uiso 1 1 calc R U . . .
H29B H 0.7372 0.5574 0.8117 0.084 Uiso 1 1 calc R U . . .
H29C H 0.6370 0.5233 0.8440 0.084 Uiso 1 1 calc R U . . .
C30 C 0.4539(3) 0.59628(10) 0.84589(12) 0.0540(6) Uani 1 1 d . . . . .
H30A H 0.3832 0.6166 0.8204 0.081 Uiso 1 1 calc R U . . .
H30B H 0.4877 0.6130 0.8907 0.081 Uiso 1 1 calc R U . . .
H30C H 0.4234 0.5618 0.8548 0.081 Uiso 1 1 calc R U . . .
C31 C 0.6130(3) 0.64629(10) 0.79565(13) 0.0542(6) Uani 1 1 d . . . . .
H31A H 0.5441 0.6695 0.7751 0.081 Uiso 1 1 calc R U . . .
H31B H 0.6777 0.6453 0.7656 0.081 Uiso 1 1 calc R U . . .
H31C H 0.6515 0.6587 0.8425 0.081 Uiso 1 1 calc R U . . .
C32 C 0.4514(2) 0.61441(9) 0.53737(11) 0.0453(5) Uani 1 1 d . . . . .
C33 C 0.3725(3) 0.66224(11) 0.54618(15) 0.0629(7) Uani 1 1 d . . . . .
H33A H 0.4119 0.6809 0.5885 0.094 Uiso 1 1 calc R U . . .
H33B H 0.2861 0.6519 0.5506 0.094 Uiso 1 1 calc R U . . .
H33C H 0.3689 0.6845 0.5050 0.094 Uiso 1 1 calc R U . . .
C34 C 0.5879(3) 0.63012(11) 0.53320(13) 0.0560(6) Uani 1 1 d . . . . .
H34A H 0.6247 0.6490 0.5758 0.084 Uiso 1 1 calc R U . . .
H34B H 0.5875 0.6521 0.4920 0.084 Uiso 1 1 calc R U . . .
H34C H 0.6388 0.5993 0.5291 0.084 Uiso 1 1 calc R U . . .
C35 C 0.3929(3) 0.58823(12) 0.46824(12) 0.0613(7) Uani 1 1 d . . . . .
H35A H 0.3951 0.6119 0.4290 0.092 Uiso 1 1 calc R U . . .
H35B H 0.3046 0.5788 0.4696 0.092 Uiso 1 1 calc R U . . .
H35C H 0.4417 0.5572 0.4619 0.092 Uiso 1 1 calc R U . . .
C36 C 0.3567(3) 0.44734(9) 0.64379(11) 0.0466(6) Uani 1 1 d . . . . .
H36 H 0.3119 0.4397 0.5979 0.056 Uiso 1 1 calc R U . C 1
N3 N 0.3677(6) 0.4097(3) 0.6914(5) 0.0320(13) Uani 0.523(7) 1 d . . P D 1
N4 N 0.3408(6) 0.3374(3) 0.7906(4) 0.0336(13) Uani 0.523(7) 1 d D . P D 1
H4 H 0.418(2) 0.3243(16) 0.794(2) 0.031(11) Uiso 0.523(7) 1 d D . P D 1
C37 C 0.3391(5) 0.35708(16) 0.6670(2) 0.0391(13) Uani 0.523(7) 1 d . . P D 1
H37A H 0.4191 0.3391 0.6628 0.047 Uiso 0.523(7) 1 calc R U P D 1
H37B H 0.2840 0.3577 0.6201 0.047 Uiso 0.523(7) 1 calc R U P D 1
C38 C 0.2715(12) 0.3281(8) 0.7190(11) 0.036(3) Uani 0.523(7) 1 d . . P D 1
H38 H 0.1832 0.3419 0.7151 0.043 Uiso 0.523(7) 1 calc R U P D 1
C39 C 0.2636(10) 0.2694(5) 0.7019(8) 0.047(2) Uani 0.523(7) 1 d . . P D 1
H39A H 0.2099 0.2642 0.6552 0.056 Uiso 0.523(7) 1 calc R U P D 1
H39B H 0.3499 0.2564 0.6998 0.056 Uiso 0.523(7) 1 calc R U P D 1
C40 C 0.2106(7) 0.2400(2) 0.7544(4) 0.0615(18) Uani 0.523(7) 1 d . . P D 1
H40A H 0.1193 0.2484 0.7509 0.074 Uiso 0.523(7) 1 calc R U P D 1
H40B H 0.2180 0.2028 0.7454 0.074 Uiso 0.523(7) 1 calc R U P D 1
C41 C 0.2786(13) 0.2523(5) 0.8243(9) 0.063(6) Uani 0.523(7) 1 d . . P D 1
H41A H 0.3665 0.2390 0.8290 0.075 Uiso 0.523(7) 1 calc R U P D 1
H41B H 0.2373 0.2339 0.8590 0.075 Uiso 0.523(7) 1 calc R U P D 1
C42 C 0.2852(8) 0.3091(3) 0.8430(4) 0.0525(17) Uani 0.523(7) 1 d . . P D 1
H42A H 0.1987 0.3223 0.8442 0.063 Uiso 0.523(7) 1 calc R U P D 1
H42B H 0.3379 0.3140 0.8902 0.063 Uiso 0.523(7) 1 calc R U P D 1
N3A N 0.3240(7) 0.4169(4) 0.6888(5) 0.0325(14) Uani 0.477(7) 1 d . . P D 2
N4A N 0.2943(7) 0.3443(3) 0.7870(4) 0.0319(14) Uani 0.477(7) 1 d D . P D 2
H4A H 0.212(2) 0.348(2) 0.785(3) 0.047(16) Uiso 0.477(7) 1 d D . P D 2
C37A C 0.2527(5) 0.37012(18) 0.6654(2) 0.0363(13) Uani 0.477(7) 1 d . . P D 2
H37C H 0.2630 0.3617 0.6168 0.044 Uiso 0.477(7) 1 calc R U P D 2
H37D H 0.1611 0.3757 0.6654 0.044 Uiso 0.477(7) 1 calc R U P D 2
C38A C 0.3009(13) 0.3259(8) 0.7140(10) 0.030(2) Uani 0.477(7) 1 d . . P D 2
H38A H 0.3922 0.3198 0.7111 0.036 Uiso 0.477(7) 1 calc R U P D 2
C39A C 0.2295(12) 0.2782(6) 0.6940(8) 0.047(2) Uani 0.477(7) 1 d . . P D 2
H39C H 0.2422 0.2671 0.6468 0.056 Uiso 0.477(7) 1 calc R U P D 2
H39D H 0.1375 0.2842 0.6922 0.056 Uiso 0.477(7) 1 calc R U P D 2
C40A C 0.2772(8) 0.2353(2) 0.7491(4) 0.0543(17) Uani 0.477(7) 1 d . . P D 2
H40C H 0.3656 0.2260 0.7453 0.065 Uiso 0.477(7) 1 calc R U P D 2
H40D H 0.2237 0.2044 0.7375 0.065 Uiso 0.477(7) 1 calc R U P D 2
C41A C 0.2736(15) 0.2516(4) 0.8270(9) 0.055(6) Uani 0.477(7) 1 d . . P D 2
H41C H 0.1844 0.2543 0.8343 0.066 Uiso 0.477(7) 1 calc R U P D 2
H41D H 0.3177 0.2256 0.8601 0.066 Uiso 0.477(7) 1 calc R U P D 2
C42A C 0.3408(7) 0.3039(3) 0.8399(4) 0.0425(15) Uani 0.477(7) 1 d . . P D 2
H42C H 0.3305 0.3166 0.8868 0.051 Uiso 0.477(7) 1 calc R U P D 2
H42D H 0.4329 0.2988 0.8409 0.051 Uiso 0.477(7) 1 calc R U P D 2
C43 C 0.0188(7) 0.3891(2) 0.5155(4) 0.170(3) Uani 1 1 d . . . . .
H43A H 0.0114 0.4023 0.5621 0.255 Uiso 1 1 calc R U . . .
H43B H -0.0533 0.4013 0.4808 0.255 Uiso 1 1 calc R U . . .
H43C H 0.0984 0.4013 0.5028 0.255 Uiso 1 1 calc R U . . .
C44 C 0.0187(3) 0.33237(13) 0.5169(2) 0.0760(9) Uani 1 1 d . . . . .
C45 C 0.0892(3) 0.3020(2) 0.47415(19) 0.0923(13) Uani 1 1 d . . . . .
H45 H 0.1372 0.3183 0.4435 0.111 Uiso 1 1 calc R U . . .
C46 C 0.0858(4) 0.24885(15) 0.47836(19) 0.0803(10) Uani 1 1 d . . . . .
H46 H 0.1328 0.2282 0.4516 0.096 Uiso 1 1 calc R U . . .
C47 C 0.0161(4) 0.22787(17) 0.5202(2) 0.0904(11) Uani 1 1 d . . . . .
H47 H 0.0132 0.1915 0.5225 0.109 Uiso 1 1 calc R U . . .
C48 C -0.0501(4) 0.2543(2) 0.5593(2) 0.0999(13) Uani 1 1 d . . . . .
H48 H -0.0990 0.2369 0.5886 0.120 Uiso 1 1 calc R U . . .
C49 C -0.0481(4) 0.30552(18) 0.5577(2) 0.0844(10) Uani 1 1 d . . . . .
H49 H -0.0959 0.3239 0.5865 0.101 Uiso 1 1 calc R U . . .
C51 C -0.0911(4) 0.54035(13) 0.6499(2) 0.0544(15) Uani 0.5 1 d DG . P E 1
C52 C -0.1317(3) 0.58420(17) 0.6804(2) 0.0460(13) Uani 0.5 1 d G . P E 1
H52 H -0.2194 0.5888 0.6818 0.055 Uiso 0.5 1 calc R U P E 1
C53 C -0.0440(6) 0.62132(15) 0.7089(3) 0.071(2) Uani 0.5 1 d G . P E 1
H53 H -0.0717 0.6513 0.7297 0.085 Uiso 0.5 1 calc R U P E 1
C54 C 0.0844(5) 0.6146(2) 0.7069(4) 0.083(4) Uani 0.5 1 d G . P E 1
H54 H 0.1444 0.6400 0.7263 0.099 Uiso 0.5 1 calc R U P E 1
C55 C 0.1250(3) 0.5707(2) 0.6764(4) 0.083(3) Uani 0.5 1 d G . P E 1
H55 H 0.2127 0.5662 0.6750 0.100 Uiso 0.5 1 calc R U P E 1
C56 C 0.0373(5) 0.53362(18) 0.6479(3) 0.079(3) Uani 0.5 1 d G . P E 1
H56 H 0.0650 0.5037 0.6270 0.095 Uiso 0.5 1 calc R U P E 1
C57 C -0.1852(14) 0.5014(5) 0.6181(9) 0.172(8) Uani 0.5 1 d D . P E 1
H57A H -0.1484 0.4670 0.6266 0.258 Uiso 0.5 1 calc R U P E 1
H57B H -0.2079 0.5074 0.5674 0.258 Uiso 0.5 1 calc R U P E 1
H57C H -0.2617 0.5040 0.6394 0.258 Uiso 0.5 1 calc R U P E 1
C61 C 0.0323(10) 0.5726(5) 0.6657(6) 0.083(4) Uani 0.3 1 d DG U P F 2
C62 C 0.0256(14) 0.5252(5) 0.6323(8) 0.207(17) Uani 0.3 1 d G U P F 2
H62 H 0.0988 0.5114 0.6175 0.248 Uiso 0.3 1 calc R U P F 2
C63 C -0.0881(18) 0.4979(5) 0.6206(10) 0.161(9) Uani 0.3 1 d G U P F 2
H63 H -0.0927 0.4655 0.5978 0.193 Uiso 0.3 1 calc R U P F 2
C64 C -0.1951(13) 0.5181(7) 0.6423(11) 0.142(10) Uani 0.3 1 d G U P F 2
H64 H -0.2728 0.4995 0.6343 0.170 Uiso 0.3 1 calc R U P F 2
C65 C -0.1884(11) 0.5656(7) 0.6757(10) 0.215(15) Uani 0.3 1 d G U P F 2
H65 H -0.2615 0.5794 0.6906 0.257 Uiso 0.3 1 calc R U P F 2
C66 C -0.0747(14) 0.5928(5) 0.6874(7) 0.089(5) Uani 0.3 1 d G U P F 2
H66 H -0.0701 0.6252 0.7103 0.107 Uiso 0.3 1 calc R U P F 2
C67 C 0.1467(18) 0.6004(8) 0.6902(13) 0.118(7) Uani 0.3 1 d D U P F 2
H67A H 0.1478 0.6117 0.7387 0.177 Uiso 0.3 1 calc R U P F 2
H67B H 0.1506 0.6305 0.6602 0.177 Uiso 0.3 1 calc R U P F 2
H67C H 0.2202 0.5782 0.6887 0.177 Uiso 0.3 1 calc R U P F 2
C71 C 0.0038(17) 0.5730(7) 0.6713(10) 0.32(4) Uani 0.2 1 d DG U P G 3
C72 C 0.0834(13) 0.5527(8) 0.6287(12) 0.098(7) Uani 0.2 1 d G U P G 3
H72 H 0.1719 0.5602 0.6383 0.118 Uiso 0.2 1 calc R U P G 3
C73 C 0.0336(19) 0.5215(8) 0.5721(11) 0.193(17) Uani 0.2 1 d G U P G 3
H73 H 0.0881 0.5077 0.5430 0.231 Uiso 0.2 1 calc R U P G 3
C74 C -0.096(2) 0.5106(7) 0.5581(9) 0.118(8) Uani 0.2 1 d G U P G 3
H74 H -0.1298 0.4893 0.5194 0.141 Uiso 0.2 1 calc R U P G 3
C75 C -0.1754(14) 0.5309(7) 0.6007(9) 0.109(8) Uani 0.2 1 d G U P G 3
H75 H -0.2638 0.5234 0.5911 0.131 Uiso 0.2 1 calc R U P G 3
C76 C -0.1256(16) 0.5621(7) 0.6573(8) 0.063(5) Uani 0.2 1 d G U P G 3
H76 H -0.1800 0.5759 0.6864 0.076 Uiso 0.2 1 calc R U P G 3
C77 C 0.038(2) 0.6206(10) 0.7100(15) 0.079(7) Uani 0.2 1 d D U P G 3
H77A H -0.0265 0.6283 0.7390 0.119 Uiso 0.2 1 calc R U P G 3
H77B H 0.0409 0.6487 0.6768 0.119 Uiso 0.2 1 calc R U P G 3
H77C H 0.1210 0.6167 0.7403 0.119 Uiso 0.2 1 calc R U P G 3

loop_
_atom_site_aniso_label
_atom_site_aniso_U_11
_atom_site_aniso_U_22
_atom_site_aniso_U_33
_atom_site_aniso_U_23
_atom_site_aniso_U_13
_atom_site_aniso_U_12
Mg1 0.0457(4) 0.0303(3) 0.0240(3) -0.0058(2) 0.0107(3) -0.0025(3)
O1 0.0473(8) 0.0399(8) 0.0252(7) -0.0071(6) 0.0075(6) 0.0005(6)
N1 0.0669(12) 0.0365(9) 0.0268(8) -0.0046(7) 0.0162(8) 0.0069(9)
C1 0.0470(11) 0.0289(9) 0.0245(9) -0.0033(7) 0.0062(8) -0.0075(8)
O2 0.0496(8) 0.0337(7) 0.0208(6) -0.0027(5) 0.0049(6) -0.0050(6)
N2 0.0556(12) 0.0494(11) 0.0391(10) -0.0094(8) 0.0186(9) -0.0025(9)
C2 0.0402(11) 0.0393(11) 0.0325(10) -0.0093(8) 0.0070(8) -0.0086(9)
C3 0.0425(11) 0.0409(11) 0.0399(11) -0.0064(9) 0.0024(9) -0.0062(9)
C4 0.0565(13) 0.0329(10) 0.0327(10) -0.0005(8) -0.0014(9) -0.0085(9)
C5 0.0730(15) 0.0300(10) 0.0242(9) -0.0015(8) 0.0039(9) -0.0056(10)
C6 0.0622(13) 0.0261(9) 0.0256(9) -0.0023(7) 0.0086(9) -0.0027(9)
C7 0.0344(11) 0.0725(16) 0.0367(11) -0.0188(11) 0.0025(9) 0.0044(11)
C8 0.0435(13) 0.100(2) 0.0503(15) -0.0270(15) 0.0037(11) 0.0129(14)
C9 0.0623(17) 0.120(3) 0.0333(12) -0.0018(14) 0.0160(12) 0.0151(17)
C10 0.0459(14) 0.087(2) 0.0729(19) -0.0535(17) 0.0016(13) 0.0001(14)
C11 0.0653(16) 0.0494(14) 0.0374(12) 0.0019(10) -0.0071(11) -0.0047(12)
C12 0.069(5) 0.044(4) 0.056(4) 0.014(3) 0.002(3) 0.002(3)
C13 0.079(7) 0.156(13) 0.099(8) 0.069(7) -0.053(6) -0.054(8)
C14 0.175(11) 0.059(4) 0.027(3) 0.000(3) -0.019(4) 0.021(5)
C12A 0.066(8) 0.204(17) 0.123(14) 0.125(13) -0.018(8) -0.021(9)
C13A 0.050(5) 0.120(11) 0.066(6) 0.038(6) 0.017(5) 0.019(6)
C14A 0.111(11) 0.150(15) 0.093(10) -0.070(10) -0.070(9) 0.069(11)
C15 0.0775(16) 0.0333(10) 0.0204(9) -0.0021(8) 0.0117(10) 0.0046(10)
C16 0.091(2) 0.0593(15) 0.0299(11) -0.0082(10) 0.0187(12) 0.0233(14)
C17 0.0857(19) 0.0454(13) 0.0462(13) 0.0051(10) 0.0357(13) 0.0200(13)
C18 0.091(2) 0.0610(16) 0.0496(14) 0.0041(12) 0.0375(15) 0.0275(15)
C19 0.088(3) 0.057(2) 0.092(3) 0.0131(19) 0.059(2) 0.020(2)
C19A 0.09(2) 0.11(4) 0.11(3) -0.02(2) 0.03(2) 0.06(2)
C20 0.0630(17) 0.0721(19) 0.074(2) -0.0082(16) 0.0223(15) 0.0085(15)
C21 0.0593(16) 0.0715(19) 0.0708(19) -0.0227(15) 0.0137(14) 0.0061(14)
C22 0.0321(9) 0.0343(10) 0.0217(8) -0.0020(7) 0.0042(7) 0.0012(7)
C23 0.0361(10) 0.0337(10) 0.0251(9) -0.0025(7) 0.0048(7) 0.0002(8)
C24 0.0406(11) 0.0339(10) 0.0303(10) -0.0001(8) 0.0067(8) -0.0002(8)
C25 0.0410(11) 0.0424(11) 0.0252(9) 0.0017(8) 0.0083(8) 0.0042(9)
C26 0.0411(11) 0.0469(12) 0.0208(9) -0.0037(8) 0.0047(8) 0.0010(9)
C27 0.0380(10) 0.0383(10) 0.0228(9) -0.0051(7) 0.0061(7) -0.0010(8)
C28 0.0555(13) 0.0370(11) 0.0267(10) -0.0036(8) 0.0015(9) -0.0086(9)
C29 0.0645(16) 0.0542(14) 0.0391(12) 0.0015(11) -0.0172(11) -0.0103(12)
C30 0.0876(19) 0.0466(13) 0.0313(11) -0.0104(10) 0.0200(12) -0.0101(12)
C31 0.0771(18) 0.0436(13) 0.0388(12) -0.0061(10) 0.0022(11) -0.0179(12)
C32 0.0603(14) 0.0458(12) 0.0308(10) 0.0080(9) 0.0104(10) 0.0068(11)
C33 0.083(2) 0.0552(15) 0.0505(15) 0.0162(12) 0.0126(14) 0.0218(14)
C34 0.0700(17) 0.0615(16) 0.0406(13) 0.0118(11) 0.0211(12) -0.0023(13)
C35 0.088(2) 0.0676(17) 0.0260(11) 0.0125(11) 0.0035(12) 0.0053(15)
C36 0.0676(15) 0.0491(13) 0.0232(9) -0.0114(9) 0.0085(9) -0.0158(11)
N3 0.034(3) 0.033(3) 0.028(2) -0.0108(17) 0.004(3) 0.000(3)
N4 0.029(3) 0.030(3) 0.043(2) -0.0039(18) 0.011(3) 0.000(3)
C37 0.047(3) 0.036(2) 0.032(2) -0.0154(16) 0.0022(17) -0.0010(19)
C38 0.021(5) 0.034(3) 0.053(5) -0.016(3) 0.009(4) 0.002(4)
C39 0.042(5) 0.023(4) 0.068(5) -0.015(4) -0.007(4) 0.002(3)
C40 0.038(3) 0.032(2) 0.116(5) -0.012(3) 0.017(3) -0.008(2)
C41 0.041(7) 0.065(10) 0.083(10) 0.027(6) 0.012(6) 0.001(5)
C42 0.060(4) 0.034(3) 0.071(4) 0.001(2) 0.033(4) -0.005(3)
N3A 0.037(4) 0.035(3) 0.025(2) -0.009(2) 0.005(3) -0.004(3)
N4A 0.031(4) 0.032(3) 0.032(2) -0.0001(18) 0.003(3) 0.003(3)
C37A 0.037(3) 0.044(3) 0.027(2) -0.0074(17) 0.0034(17) -0.008(2)
C38A 0.020(5) 0.036(4) 0.036(3) -0.012(2) 0.011(4) 0.002(4)
C39A 0.048(6) 0.036(5) 0.054(4) -0.004(3) 0.004(5) 0.002(4)
C40A 0.042(4) 0.037(3) 0.083(4) -0.012(3) 0.010(3) -0.007(3)
C41A 0.068(10) 0.018(5) 0.090(11) -0.006(5) 0.040(8) -0.013(5)
C42A 0.044(4) 0.038(3) 0.044(3) 0.003(2) 0.005(3) 0.002(3)
C43 0.174(6) 0.087(4) 0.231(8) 0.028(4) -0.014(6) 0.010(4)
C44 0.0664(19) 0.0626(18) 0.094(2) 0.0098(17) 0.0016(17) 0.0066(15)
C45 0.0515(17) 0.160(4) 0.065(2) 0.034(2) 0.0078(15) -0.004(2)
C46 0.089(2) 0.081(2) 0.067(2) -0.0117(18) 0.0033(18) 0.0257(19)
C47 0.100(3) 0.090(3) 0.073(2) -0.007(2) -0.008(2) -0.007(2)
C48 0.098(3) 0.122(4) 0.076(3) 0.029(3) 0.008(2) -0.016(3)
C49 0.077(2) 0.108(3) 0.075(2) 0.010(2) 0.0329(18) 0.009(2)
C51 0.064(4) 0.033(3) 0.059(3) -0.008(2) -0.009(3) 0.000(3)
C52 0.047(3) 0.049(3) 0.045(3) 0.010(3) 0.018(3) 0.011(3)
C53 0.089(6) 0.043(3) 0.072(4) -0.014(3) -0.011(4) 0.011(3)
C54 0.043(6) 0.085(6) 0.114(9) 0.019(5) -0.002(6) -0.021(5)
C55 0.041(3) 0.114(8) 0.099(7) 0.028(6) 0.024(4) 0.020(4)
C56 0.108(7) 0.068(5) 0.066(4) 0.001(3) 0.031(4) 0.051(5)
C57 0.196(15) 0.095(8) 0.178(14) -0.001(9) -0.098(11) -0.063(9)
C61 0.092(7) 0.087(7) 0.065(6) 0.017(5) -0.001(5) -0.039(6)
C62 0.204(19) 0.209(19) 0.207(19) -0.006(10) 0.037(10) 0.011(10)
C63 0.170(12) 0.158(12) 0.155(12) -0.013(9) 0.030(9) 0.002(9)
C64 0.144(13) 0.138(13) 0.135(12) 0.007(9) 0.003(9) 0.010(9)
C65 0.220(18) 0.213(18) 0.209(17) 0.012(10) 0.035(10) 0.010(10)
C66 0.084(9) 0.102(9) 0.084(8) 0.020(7) 0.025(7) 0.012(7)
C67 0.133(15) 0.104(12) 0.115(12) -0.006(11) 0.016(12) 0.001(12)
C71 0.32(4) 0.32(4) 0.32(4) 0.005(10) 0.053(13) -0.001(10)
C72 0.086(10) 0.097(10) 0.113(11) 0.009(9) 0.022(8) 0.011(8)
C73 0.194(19) 0.191(19) 0.195(19) 0.006(10) 0.042(10) 0.004(10)
C74 0.125(11) 0.112(11) 0.115(11) -0.001(9) 0.020(9) 0.008(9)
C75 0.097(10) 0.108(11) 0.120(11) 0.014(9) 0.016(9) -0.003(9)
C76 0.068(8) 0.063(9) 0.060(8) 0.009(7) 0.019(7) 0.002(7)
C77 0.047(12) 0.117(14) 0.082(12) -0.013(10) 0.031(10) -0.026(10)

loop_
_atom_type_symbol
_atom_type_description
_atom_type_scat_dispersion_real
_atom_type_scat_dispersion_imag
_atom_type_scat_source
C C 0.0181 0.0091 'International Tables Vol C Tables 4.2.6.8 and 6.1.1.4'
H H 0.0000 0.0000 'International Tables Vol C Tables 4.2.6.8 and 6.1.1.4'
N N 0.0311 0.0180 'International Tables Vol C Tables 4.2.6.8 and 6.1.1.4'
O O 0.0492 0.0322 'International Tables Vol C Tables 4.2.6.8 and 6.1.1.4'
Mg Mg 0.1719 0.1771 'International Tables Vol C Tables 4.2.6.8 and 6.1.1.4'

loop_
_geom_angle_atom_site_label_1
_geom_angle_atom_site_label_2
_geom_angle_atom_site_label_3
_geom_angle
O2 Mg1 O1 106.45(7)
O2 Mg1 N3 85.8(3)
O1 Mg1 N3 93.55(17)
O2 Mg1 N1 94.23(7)
O1 Mg1 N1 85.11(7)
N3 Mg1 N1 178.62(18)
O2 Mg1 N3A 84.1(3)
O1 Mg1 N3A 106.38(19)
N1 Mg1 N3A 168.4(2)
O2 Mg1 N4 163.2(2)
O1 Mg1 N4 78.14(17)
N3 Mg1 N4 77.7(3)
N1 Mg1 N4 102.3(2)
O2 Mg1 N4A 155.72(19)
O1 Mg1 N4A 91.21(18)
N1 Mg1 N4A 104.0(2)
N3A Mg1 N4A 74.8(3)
O2 Mg1 N2 85.21(7)
O1 Mg1 N2 158.95(7)
N3 Mg1 N2 104.93(17)
N1 Mg1 N2 76.45(8)
N3A Mg1 N2 91.97(19)
N4 Mg1 N2 95.78(17)
N4A Mg1 N2 83.61(19)
C1 O1 Mg1 135.93(13)
C15 N1 C16 118.30(19)
C15 N1 Mg1 126.40(15)
C16 N1 Mg1 114.81(15)
O1 C1 C6 121.82(19)
O1 C1 C2 121.55(17)
C6 C1 C2 116.62(19)
C22 O2 Mg1 135.96(12)
C21 N2 C17 113.4(2)
C21 N2 Mg1 125.54(16)
C17 N2 Mg1 108.81(16)
C21 N2 H2 110(2)
C17 N2 H2 102(2)
Mg1 N2 H2 92(2)
C3 C2 C1 119.07(19)
C3 C2 C7 120.9(2)
C1 C2 C7 120.01(19)
C2 C3 C4 124.6(2)
C2 C3 H3 117.7
C4 C3 H3 117.7
C5 C4 C3 116.0(2)
C5 C4 C11 123.5(2)
C3 C4 C11 120.4(2)
C4 C5 C6 123.1(2)
C4 C5 H5 118.4
C6 C5 H5 118.4
C5 C6 C1 120.6(2)
C5 C6 C15 116.81(18)
C1 C6 C15 122.6(2)
C9 C7 C8 106.7(2)
C9 C7 C10 110.6(2)
C8 C7 C10 107.0(2)
C9 C7 C2 110.8(2)
C8 C7 C2 112.45(19)
C10 C7 C2 109.2(2)
C7 C8 H8A 109.5
C7 C8 H8B 109.5
H8A C8 H8B 109.5
C7 C8 H8C 109.5
H8A C8 H8C 109.5
H8B C8 H8C 109.5
C7 C9 H9A 109.5
C7 C9 H9B 109.5
H9A C9 H9B 109.5
C7 C9 H9C 109.5
H9A C9 H9C 109.5
H9B C9 H9C 109.5
C7 C10 H10A 109.5
C7 C10 H10B 109.5
H10A C10 H10B 109.5
C7 C10 H10C 109.5
H10A C10 H10C 109.5
H10B C10 H10C 109.5
C12A C11 C13A 111.0(11)
C13 C11 C4 108.7(6)
C12A C11 C4 108.1(7)
C13A C11 C4 114.9(6)
C13 C11 C14 113.7(8)
C4 C11 C14 112.8(5)
C13 C11 C12 109.8(9)
C4 C11 C12 107.9(5)
C14 C11 C12 103.7(5)
C12A C11 C14A 114.0(11)
C13A C11 C14A 100.0(12)
C4 C11 C14A 108.9(6)
C11 C12 H12A 109.5
C11 C12 H12B 109.5
H12A C12 H12B 109.5
C11 C12 H12C 109.5
H12A C12 H12C 109.5
H12B C12 H12C 109.5
C11 C13 H13A 109.5
C11 C13 H13B 109.5
H13A C13 H13B 109.5
C11 C13 H13C 109.5
H13A C13 H13C 109.5
H13B C13 H13C 109.5
C11 C14 H14A 109.5
C11 C14 H14B 109.5
H14A C14 H14B 109.5
C11 C14 H14C 109.5
H14A C14 H14C 109.5
H14B C14 H14C 109.5
C11 C12A H12D 109.5
C11 C12A H12E 109.5
H12D C12A H12E 109.5
C11 C12A H12F 109.5
H12D C12A H12F 109.5
H12E C12A H12F 109.5
C11 C13A H13D 109.5
C11 C13A H13E 109.5
H13D C13A H13E 109.5
C11 C13A H13F 109.5
H13D C13A H13F 109.5
H13E C13A H13F 109.5
C11 C14A H14D 109.5
C11 C14A H14E 109.5
H14D C14A H14E 109.5
C11 C14A H14F 109.5
H14D C14A H14F 109.5
H14E C14A H14F 109.5
N1 C15 C6 127.85(18)
N1 C15 H15 116.1
C6 C15 H15 116.1
N1 C16 C17 110.8(2)
N1 C16 H16A 109.5
C17 C16 H16A 109.5
N1 C16 H16B 109.5
C17 C16 H16B 109.5
H16A C16 H16B 108.1
N2 C17 C16 110.4(2)
N2 C17 C18 113.3(2)
C16 C17 C18 112.9(2)
N2 C17 H17 106.6
C16 C17 H17 106.6
C18 C17 H17 106.6
C19A C18 C17 114.0(12)
C17 C18 C19 112.0(3)
C17 C18 H18A 109.2
C19 C18 H18A 109.2
C17 C18 H18B 109.2
C19 C18 H18B 109.2
H18A C18 H18B 107.9
C19A C18 H18C 108.7
C17 C18 H18C 108.7
C19A C18 H18D 108.7
C17 C18 H18D 108.7
H18C C18 H18D 107.6
C20 C19 C18 109.8(3)
C20 C19 H19A 109.7
C18 C19 H19A 109.7
C20 C19 H19B 109.7
C18 C19 H19B 109.7
H19A C19 H19B 108.2
C20 C19A C18 119(3)
C20 C19A H19C 107.6
C18 C19A H19C 107.6
C20 C19A H19D 107.6
C18 C19A H19D 107.6
H19C C19A H19D 107.0
C19A C20 C21 114.0(12)
C19 C20 C21 111.5(3)
C19 C20 H20A 109.3
C21 C20 H20A 109.3
C19 C20 H20B 109.3
C21 C20 H20B 109.3
H20A C20 H20B 108.0
C19A C20 H20C 108.8
C21 C20 H20C 108.7
C19A C20 H20D 108.7
C21 C20 H20D 108.7
H20C C20 H20D 107.6
N2 C21 C20 114.0(2)
N2 C21 H21A 108.7
C20 C21 H21A 108.7
N2 C21 H21B 108.7
C20 C21 H21B 108.7
H21A C21 H21B 107.6
O2 C22 C27 121.84(18)
O2 C22 C23 121.12(16)
C27 C22 C23 117.04(17)
C24 C23 C22 118.88(17)
C24 C23 C28 121.42(18)
C22 C23 C28 119.69(17)
C23 C24 C25 124.7(2)
C23 C24 H24 117.6
C25 C24 H24 117.6
C26 C25 C24 116.31(18)
C26 C25 C32 124.57(19)
C24 C25 C32 119.1(2)
C25 C26 C27 122.37(18)
C25 C26 H26 118.8
C27 C26 H26 118.8
C26 C27 C22 120.60(19)
C26 C27 C36 116.61(18)
C22 C27 C36 122.79(18)
C31 C28 C23 112.09(18)
C31 C28 C29 107.6(2)
C23 C28 C29 110.10(18)
C31 C28 C30 107.4(2)
C23 C28 C30 109.41(19)
C29 C28 C30 110.2(2)
C28 C29 H29A 109.5
C28 C29 H29B 109.5
H29A C29 H29B 109.5
C28 C29 H29C 109.5
H29A C29 H29C 109.5
H29B C29 H29C 109.5
C28 C30 H30A 109.5
C28 C30 H30B 109.5
H30A C30 H30B 109.5
C28 C30 H30C 109.5
H30A C30 H30C 109.5
H30B C30 H30C 109.5
C28 C31 H31A 109.5
C28 C31 H31B 109.5
H31A C31 H31B 109.5
C28 C31 H31C 109.5
H31A C31 H31C 109.5
H31B C31 H31C 109.5
C34 C32 C35 108.5(2)
C34 C32 C33 109.7(2)
C35 C32 C33 108.2(2)
C34 C32 C25 109.87(19)
C35 C32 C25 111.6(2)
C33 C32 C25 108.95(19)
C32 C33 H33A 109.5
C32 C33 H33B 109.5
H33A C33 H33B 109.5
C32 C33 H33C 109.5
H33A C33 H33C 109.5
H33B C33 H33C 109.5
C32 C34 H34A 109.5
C32 C34 H34B 109.5
H34A C34 H34B 109.5
C32 C34 H34C 109.5
H34A C34 H34C 109.5
H34B C34 H34C 109.5
C32 C35 H35A 109.5
C32 C35 H35B 109.5
H35A C35 H35B 109.5
C32 C35 H35C 109.5
H35A C35 H35C 109.5
H35B C35 H35C 109.5
N3A C36 C27 127.2(5)
N3 C36 C27 125.6(4)
N3 C36 H36 117.2
C27 C36 H36 117.2
C36 N3 C37 118.5(6)
C36 N3 Mg1 125.7(5)
C37 N3 Mg1 115.6(5)
C42 N4 C38 111.8(10)
C42 N4 Mg1 125.6(5)
C38 N4 Mg1 110.1(9)
C42 N4 H4 104(3)
C38 N4 H4 109(3)
Mg1 N4 H4 94(3)
N3 C37 C38 110.1(8)
N3 C37 H37A 109.6
C38 C37 H37A 109.6
N3 C37 H37B 109.6
C38 C37 H37B 109.6
H37A C37 H37B 108.1
N4 C38 C37 108.6(11)
N4 C38 C39 111.1(14)
C37 C38 C39 110.9(12)
N4 C38 H38 108.7
C37 C38 H38 108.7
C39 C38 H38 108.7
C40 C39 C38 112.2(11)
C40 C39 H39A 109.2
C38 C39 H39A 109.2
C40 C39 H39B 109.2
C38 C39 H39B 109.2
H39A C39 H39B 107.9
C41 C40 C39 109.8(9)
C41 C40 H40A 109.7
C39 C40 H40A 109.7
C41 C40 H40B 109.7
C39 C40 H40B 109.7
H40A C40 H40B 108.2
C40 C41 C42 115.5(10)
C40 C41 H41A 108.4
C42 C41 H41A 108.4
C40 C41 H41B 108.4
C42 C41 H41B 108.4
H41A C41 H41B 107.5
N4 C42 C41 109.4(9)
N4 C42 H42A 109.8
C41 C42 H42A 109.8
N4 C42 H42B 109.8
C41 C42 H42B 109.8
H42A C42 H42B 108.2
C36 N3A C37A 119.9(7)
C36 N3A Mg1 122.6(6)
C37A N3A Mg1 115.6(6)
C42A N4A C38A 110.8(10)
C42A N4A Mg1 114.3(5)
C38A N4A Mg1 105.4(9)
C42A N4A H4A 108(4)
C38A N4A H4A 101(4)
Mg1 N4A H4A 116(4)
N3A C37A C38A 109.8(9)
N3A C37A H37C 109.7
C38A C37A H37C 109.7
N3A C37A H37D 109.7
C38A C37A H37D 109.7
H37C C37A H37D 108.2
C39A C38A N4A 113.9(14)
C39A C38A C37A 112.0(13)
N4A C38A C37A 105.9(12)
C39A C38A H38A 108.3
N4A C38A H38A 108.3
C37A C38A H38A 108.3
C38A C39A C40A 109.5(12)
C38A C39A H39C 109.8
C40A C39A H39C 109.8
C38A C39A H39D 109.8
C40A C39A H39D 109.8
H39C C39A H39D 108.2
C39A C40A C41A 113.5(9)
C39A C40A H40C 108.9
C41A C40A H40C 108.9
C39A C40A H40D 108.9
C41A C40A H40D 108.9
H40C C40A H40D 107.7
C42A C41A C40A 107.6(11)
C42A C41A H41C 110.2
C40A C41A H41C 110.2
C42A C41A H41D 110.2
C40A C41A H41D 110.2
H41C C41A H41D 108.5
N4A C42A C41A 115.2(8)
N4A C42A H42C 108.5
C41A C42A H42C 108.5
N4A C42A H42D 108.5
C41A C42A H42D 108.5
H42C C42A H42D 107.5
C44 C43 H43A 109.5
C44 C43 H43B 109.5
H43A C43 H43B 109.5
C44 C43 H43C 109.5
H43A C43 H43C 109.5
H43B C43 H43C 109.5
C49 C44 C45 115.7(3)
C49 C44 C43 122.1(5)
C45 C44 C43 122.2(5)
C46 C45 C44 119.3(3)
C46 C45 H45 120.3
C44 C45 H45 120.3
C47 C46 C45 118.3(4)
C47 C46 H46 120.8
C45 C46 H46 120.8
C46 C47 C48 124.0(4)
C46 C47 H47 118.0
C48 C47 H47 118.0
C47 C48 C49 119.7(4)
C47 C48 H48 120.1
C49 C48 H48 120.1
C48 C49 C44 123.0(4)
C48 C49 H49 118.5
C44 C49 H49 118.5
C52 C51 C56 120.0
C52 C51 C57 119.9(8)
C56 C51 C57 120.1(8)
C53 C52 C51 120.0
C53 C52 H52 120.0
C51 C52 H52 120.0
C54 C53 C52 120.0
C54 C53 H53 120.0
C52 C53 H53 120.0
C53 C54 C55 120.0
C53 C54 H54 120.0
C55 C54 H54 120.0
C56 C55 C54 120.0
C56 C55 H55 120.0
C54 C55 H55 120.0
C55 C56 C51 120.0
C55 C56 H56 120.0
C51 C56 H56 120.0
C51 C57 H57A 109.5
C51 C57 H57B 109.5
H57A C57 H57B 109.5
C51 C57 H57C 109.5
H57A C57 H57C 109.5
H57B C57 H57C 109.5
C62 C61 C66 120.0
C62 C61 C67 125.2(13)
C66 C61 C67 114.2(13)
C61 C62 C63 120.0
C61 C62 H62 120.0
C63 C62 H62 120.0
C64 C63 C62 120.0
C64 C63 H63 120.0
C62 C63 H63 120.0
C63 C64 C65 120.0
C63 C64 H64 120.0
C65 C64 H64 120.0
C66 C65 C64 120.0
C66 C65 H65 120.0
C64 C65 H65 120.0
C65 C66 C61 120.0
C65 C66 H66 120.0
C61 C66 H66 120.0
C61 C67 H67A 109.5
C61 C67 H67B 109.5
H67A C67 H67B 109.5
C61 C67 H67C 109.5
H67A C67 H67C 109.5
H67B C67 H67C 109.5
C72 C71 C76 120.0
C72 C71 C77 120.4(16)
C76 C71 C77 114.8(16)
C73 C72 C71 120.0
C73 C72 H72 120.0
C71 C72 H72 120.0
C74 C73 C72 120.0
C74 C73 H73 120.0
C72 C73 H73 120.0
C73 C74 C75 120.0
C73 C74 H74 120.0
C75 C74 H74 120.0
C76 C75 C74 120.0
C76 C75 H75 120.0
C74 C75 H75 120.0
C75 C76 C71 120.0
C75 C76 H76 120.0
C71 C76 H76 120.0
C71 C77 H77A 109.5
C71 C77 H77B 109.5
H77A C77 H77B 109.5
C71 C77 H77C 109.5
H77A C77 H77C 109.5
H77B C77 H77C 109.5

loop_
_geom_bond_atom_site_label_1
_geom_bond_atom_site_label_2
_geom_bond_distance
Mg1 O2 1.9751(15)
Mg1 O1 1.9963(16)
Mg1 N3 2.105(9)
Mg1 N1 2.1359(18)
Mg1 N3A 2.205(9)
Mg1 N4 2.257(7)
Mg1 N4A 2.304(8)
Mg1 N2 2.326(2)
O1 C1 1.296(3)
N1 C15 1.284(3)
N1 C16 1.464(3)
C1 C6 1.431(3)
C1 C2 1.437(3)
O2 C22 1.295(2)
N2 C21 1.454(4)
N2 C17 1.460(3)
N2 H2 0.96(4)
C2 C3 1.384(3)
C2 C7 1.537(3)
C3 C4 1.406(3)
C3 H3 0.9500
C4 C5 1.364(4)
C4 C11 1.531(3)
C5 C6 1.407(3)
C5 H5 0.9500
C6 C15 1.444(3)
C7 C9 1.526(4)
C7 C8 1.532(3)
C7 C10 1.534(4)
C8 H8A 0.9800
C8 H8B 0.9800
C8 H8C 0.9800
C9 H9A 0.9800
C9 H9B 0.9800
C9 H9C 0.9800
C10 H10A 0.9800
C10 H10B 0.9800
C10 H10C 0.9800
C11 C13 1.485(10)
C11 C12A 1.497(11)
C11 C13A 1.529(9)
C11 C14 1.539(8)
C11 C12 1.541(7)
C11 C14A 1.549(10)
C12 H12A 0.9800
C12 H12B 0.9800
C12 H12C 0.9800
C13 H13A 0.9800
C13 H13B 0.9800
C13 H13C 0.9800
C14 H14A 0.9800
C14 H14B 0.9800
C14 H14C 0.9800
C12A H12D 0.9800
C12A H12E 0.9800
C12A H12F 0.9800
C13A H13D 0.9800
C13A H13E 0.9800
C13A H13F 0.9800
C14A H14D 0.9800
C14A H14E 0.9800
C14A H14F 0.9800
C15 H15 0.9500
C16 C17 1.493(4)
C16 H16A 0.9900
C16 H16B 0.9900
C17 C18 1.525(3)
C17 H17 1.0000
C18 C19A 1.46(4)
C18 C19 1.528(6)
C18 H18A 0.9900
C18 H18B 0.9900
C18 H18C 0.9900
C18 H18D 0.9900
C19 C20 1.518(5)
C19 H19A 0.9900
C19 H19B 0.9900
C19A C20 1.44(4)
C19A H19C 0.9900
C19A H19D 0.9900
C20 C21 1.519(4)
C20 H20A 0.9900
C20 H20B 0.9900
C20 H20C 0.9900
C20 H20D 0.9900
C21 H21A 0.9900
C21 H21B 0.9900
C22 C27 1.429(3)
C22 C23 1.438(3)
C23 C24 1.375(3)
C23 C28 1.535(3)
C24 C25 1.411(3)
C24 H24 0.9500
C25 C26 1.370(3)
C25 C32 1.532(3)
C26 C27 1.414(3)
C26 H26 0.9500
C27 C36 1.439(3)
C28 C31 1.534(3)
C28 C29 1.538(3)
C28 C30 1.538(3)
C29 H29A 0.9800
C29 H29B 0.9800
C29 H29C 0.9800
C30 H30A 0.9800
C30 H30B 0.9800
C30 H30C 0.9800
C31 H31A 0.9800
C31 H31B 0.9800
C31 H31C 0.9800
C32 C34 1.530(4)
C32 C35 1.531(3)
C32 C33 1.531(4)
C33 H33A 0.9800
C33 H33B 0.9800
C33 H33C 0.9800
C34 H34A 0.9800
C34 H34B 0.9800
C34 H34C 0.9800
C35 H35A 0.9800
C35 H35B 0.9800
C35 H35C 0.9800
C36 N3A 1.272(10)
C36 N3 1.337(9)
C36 H36 0.9500
N3 C37 1.463(10)
N4 C42 1.462(11)
N4 C38 1.47(2)
N4 H4 0.885(19)
C37 C38 1.537(19)
C37 H37A 0.9900
C37 H37B 0.9900
C38 C39 1.56(2)
C38 H38 1.0000
C39 C40 1.463(17)
C39 H39A 0.9900
C39 H39B 0.9900
C40 C41 1.452(17)
C40 H40A 0.9900
C40 H40B 0.9900
C41 C42 1.522(16)
C41 H41A 0.9900
C41 H41B 0.9900
C42 H42A 0.9900
C42 H42B 0.9900
N3A C37A 1.464(10)
N4A C42A 1.488(11)
N4A C38A 1.50(2)
N4A H4A 0.88(2)
C37A C38A 1.52(2)
C37A H37C 0.9900
C37A H37D 0.9900
C38A C39A 1.47(3)
C38A H38A 1.0000
C39A C40A 1.564(14)
C39A H39C 0.9900
C39A H39D 0.9900
C40A C41A 1.573(18)
C40A H40C 0.9900
C40A H40D 0.9900
C41A C42A 1.541(14)
C41A H41C 0.9900
C41A H41D 0.9900
C42A H42C 0.9900
C42A H42D 0.9900
C43 C44 1.477(6)
C43 H43A 0.9800
C43 H43B 0.9800
C43 H43C 0.9800
C44 C49 1.350(5)
C44 C45 1.450(6)
C45 C46 1.386(6)
C45 H45 0.9500
C46 C47 1.314(6)
C46 H46 0.9500
C47 C48 1.317(6)
C47 H47 0.9500
C48 C49 1.336(6)
C48 H48 0.9500
C49 H49 0.9500
C51 C52 1.3900
C51 C56 1.3900
C51 C57 1.482(10)
C52 C53 1.3900
C52 H52 0.9500
C53 C54 1.3900
C53 H53 0.9500
C54 C55 1.3900
C54 H54 0.9500
C55 C56 1.3900
C55 H55 0.9500
C56 H56 0.9500
C57 H57A 0.9800
C57 H57B 0.9800
C57 H57C 0.9800
C61 C62 1.3900
C61 C66 1.3900
C61 C67 1.426(15)
C62 C63 1.3900
C62 H62 0.9500
C63 C64 1.3900
C63 H63 0.9500
C64 C65 1.3900
C64 H64 0.9500
C65 C66 1.3900
C65 H65 0.9500
C66 H66 0.9500
C67 H67A 0.9800
C67 H67B 0.9800
C67 H67C 0.9800
C71 C72 1.3900
C71 C76 1.3900
C71 C77 1.460(17)
C72 C73 1.3900
C72 H72 0.9500
C73 C74 1.3900
C73 H73 0.9500
C74 C75 1.3900
C74 H74 0.9500
C75 C76 1.3900
C75 H75 0.9500
C76 H76 0.9500
C77 H77A 0.9800
C77 H77B 0.9800
C77 H77C 0.9800

loop_
_geom_torsion_atom_site_label_1
_geom_torsion_atom_site_label_2
_geom_torsion_atom_site_label_3
_geom_torsion_atom_site_label_4
_geom_torsion
Mg1 O1 C1 C6 1.2(3)
Mg1 O1 C1 C2 179.92(14)
O1 C1 C2 C3 -178.52(19)
C6 C1 C2 C3 0.2(3)
O1 C1 C2 C7 -1.3(3)
C6 C1 C2 C7 177.4(2)
C1 C2 C3 C4 -0.2(3)
C7 C2 C3 C4 -177.4(2)
C2 C3 C4 C5 -0.3(3)
C2 C3 C4 C11 176.4(2)
C3 C4 C5 C6 0.9(3)
C11 C4 C5 C6 -175.7(2)
C4 C5 C6 C1 -1.0(3)
C4 C5 C6 C15 176.6(2)
O1 C1 C6 C5 179.07(19)
C2 C1 C6 C5 0.3(3)
O1 C1 C6 C15 1.7(3)
C2 C1 C6 C15 -177.08(19)
C3 C2 C7 C9 -125.8(2)
C1 C2 C7 C9 57.1(3)
C3 C2 C7 C8 -6.4(3)
C1 C2 C7 C8 176.4(2)
C3 C2 C7 C10 112.1(3)
C1 C2 C7 C10 -65.0(3)
C5 C4 C11 C13 -129.5(10)
C3 C4 C11 C13 53.9(10)
C5 C4 C11 C12A 89.8(13)
C3 C4 C11 C12A -86.7(13)
C5 C4 C11 C13A -145.6(9)
C3 C4 C11 C13A 37.8(10)
C5 C4 C11 C14 -2.5(6)
C3 C4 C11 C14 -179.0(6)
C5 C4 C11 C12 111.4(4)
C3 C4 C11 C12 -65.1(5)
C5 C4 C11 C14A -34.5(15)
C3 C4 C11 C14A 149.0(15)
C16 N1 C15 C6 -177.4(2)
Mg1 N1 C15 C6 -5.8(4)
C5 C6 C15 N1 -176.5(2)
C1 C6 C15 N1 1.0(4)
C15 N1 C16 C17 -150.5(2)
Mg1 N1 C16 C17 37.0(3)
C21 N2 C17 C16 -178.3(2)
Mg1 N2 C17 C16 36.9(2)
C21 N2 C17 C18 -50.5(3)
Mg1 N2 C17 C18 164.7(2)
N1 C16 C17 N2 -49.2(3)
N1 C16 C17 C18 -177.2(2)
N2 C17 C18 C19A 7(3)
C16 C17 C18 C19A 134(3)
N2 C17 C18 C19 52.0(4)
C16 C17 C18 C19 178.5(3)
C17 C18 C19 C20 -52.9(4)
C17 C18 C19A C20 37(5)
C18 C19A C20 C21 -37(5)
C18 C19 C20 C21 53.0(4)
C17 N2 C21 C20 51.2(4)
Mg1 N2 C21 C20 -170.9(2)
C19A C20 C21 N2 -8(3)
C19 C20 C21 N2 -53.0(4)
Mg1 O2 C22 C27 8.7(3)
Mg1 O2 C22 C23 -171.83(14)
O2 C22 C23 C24 -177.08(18)
C27 C22 C23 C24 2.5(3)
O2 C22 C23 C28 2.1(3)
C27 C22 C23 C28 -178.35(18)
C22 C23 C24 C25 -1.1(3)
C28 C23 C24 C25 179.7(2)
C23 C24 C25 C26 -0.8(3)
C23 C24 C25 C32 179.2(2)
C24 C25 C26 C27 1.3(3)
C32 C25 C26 C27 -178.8(2)
C25 C26 C27 C22 0.2(3)
C25 C26 C27 C36 179.7(2)
O2 C22 C27 C26 177.47(18)
C23 C22 C27 C26 -2.1(3)
O2 C22 C27 C36 -2.0(3)
C23 C22 C27 C36 178.4(2)
C24 C23 C28 C31 -3.0(3)
C22 C23 C28 C31 177.8(2)
C24 C23 C28 C29 -122.7(2)
C22 C23 C28 C29 58.1(3)
C24 C23 C28 C30 116.0(2)
C22 C23 C28 C30 -63.2(3)
C26 C25 C32 C34 -119.3(2)
C24 C25 C32 C34 60.6(3)
C26 C25 C32 C35 1.1(3)
C24 C25 C32 C35 -179.0(2)
C26 C25 C32 C33 120.5(3)
C24 C25 C32 C33 -59.6(3)
C26 C27 C36 N3A -164.9(5)
C22 C27 C36 N3A 14.6(6)
C26 C27 C36 N3 168.0(4)
C22 C27 C36 N3 -12.5(5)
C27 C36 N3 C37 -165.4(4)
C27 C36 N3 Mg1 19.4(7)
C36 N3 C37 C38 -142.4(8)
Mg1 N3 C37 C38 33.3(8)
C42 N4 C38 C37 -177.5(8)
Mg1 N4 C38 C37 38.1(11)
C42 N4 C38 C39 -55.3(12)
Mg1 N4 C38 C39 160.3(8)
N3 C37 C38 N4 -46.8(11)
N3 C37 C38 C39 -169.1(9)
N4 C38 C39 C40 53.7(12)
C37 C38 C39 C40 174.6(9)
C38 C39 C40 C41 -51.7(12)
C39 C40 C41 C42 54.2(14)
C38 N4 C42 C41 55.0(12)
Mg1 N4 C42 C41 -167.2(6)
C40 C41 C42 N4 -55.7(14)
C27 C36 N3A C37A 168.5(4)
C27 C36 N3A Mg1 -28.0(7)
C36 N3A C37A C38A 140.0(8)
Mg1 N3A C37A C38A -24.7(8)
C42A N4A C38A C39A 57.0(14)
Mg1 N4A C38A C39A -178.9(9)
C42A N4A C38A C37A -179.5(8)
Mg1 N4A C38A C37A -55.4(9)
N3A C37A C38A C39A 178.3(10)
N3A C37A C38A N4A 53.6(10)
N4A C38A C39A C40A -55.9(15)
C37A C38A C39A C40A -176.0(9)
C38A C39A C40A C41A 53.7(14)
C39A C40A C41A C42A -50.4(13)
C38A N4A C42A C41A -55.0(13)
Mg1 N4A C42A C41A -173.9(8)
C40A C41A C42A N4A 51.7(13)
C49 C44 C45 C46 -1.1(5)
C43 C44 C45 C46 179.5(4)
C44 C45 C46 C47 1.4(5)
C45 C46 C47 C48 -0.8(6)
C46 C47 C48 C49 -0.1(7)
C47 C48 C49 C44 0.5(7)
C45 C44 C49 C48 0.2(6)
C43 C44 C49 C48 179.6(5)
C56 C51 C52 C53 0.0
C57 C51 C52 C53 -178.6(9)
C51 C52 C53 C54 0.0
C52 C53 C54 C55 0.0
C53 C54 C55 C56 0.0
C54 C55 C56 C51 0.0
C52 C51 C56 C55 0.0
C57 C51 C56 C55 178.6(9)
C66 C61 C62 C63 0.0
C67 C61 C62 C63 169.9(17)
C61 C62 C63 C64 0.0
C62 C63 C64 C65 0.0
C63 C64 C65 C66 0.0
C64 C65 C66 C61 0.0
C62 C61 C66 C65 0.0
C67 C61 C66 C65 -170.9(15)
C76 C71 C72 C73 0.0
C77 C71 C72 C73 -154(2)
C71 C72 C73 C74 0.0
C72 C73 C74 C75 0.0
C73 C74 C75 C76 0.0
C74 C75 C76 C71 0.0
C72 C71 C76 C75 0.0
C77 C71 C76 C75 155(2)
